data_1515704
loop_
_publ_author_name
'Patil, Siddappa'
'Deally, Anthony'
'Gleeson, Brendan'
'M\"uller-Bunz, Helge'
'Paradisi, Francesca'
'Tacke, Matthias'

_publ_section_title
;
 Novel benzyl-substituted N-heterocyclic carbene-silver acetate complexes:
 synthesis, cytotoxicity and antibacterial studies.
;
_journal_issue 1
_journal_name_full 'Metallomics : integrated biometal science'
_journal_page_first 74
_journal_page_last 88
_journal_paper_doi 10.1039/c0mt00034e
_journal_volume 3
_journal_year 2011
_chemical_formula_moiety 'C27 H23 Ag N4 O2'
_chemical_formula_sum 'C27 H23 Ag N4 O2'
_chemical_formula_weight 543.36
_chemical_name_systematic
;
?
;
_space_group_IT_number 13
_symmetry_cell_setting monoclinic
_symmetry_space_group_name_Hall '-P 2yac'
_symmetry_space_group_name_H-M 'P 1 2/n 1'
_atom_sites_solution_hydrogens geom
_atom_sites_solution_primary direct
_atom_sites_solution_secondary difmap
_audit_creation_method SHELXL-97
_cell_angle_alpha 90.00
_cell_angle_beta 96.7996(7)
_cell_angle_gamma 90.00
_cell_formula_units_Z 4
_cell_length_a 15.3823(1)
_cell_length_b 7.83949(7)
_cell_length_c 19.8044(2)
_cell_measurement_reflns_used 22106
_cell_measurement_temperature 100(2)
_cell_measurement_theta_max 76.5275
_cell_measurement_theta_min 3.4445
_cell_volume 2371.40(4)
_computing_cell_refinement
;
CrysAlisPro, Oxford Diffraction Ltd.,
Version 1.171.33.55 (release 05-01-2010 CrysAlis171 .NET)
(compiled Jan 5 2010,16:28:46)
;
_computing_data_collection
;
CrysAlisPro, Oxford Diffraction Ltd.,
Version 1.171.33.55 (release 05-01-2010 CrysAlis171 .NET)
(compiled Jan 5 2010,16:28:46)
;
_computing_data_reduction
;
CrysAlisPro, Oxford Diffraction Ltd.,
Version 1.171.33.55 (release 05-01-2010 CrysAlis171 .NET)
(compiled Jan 5 2010,16:28:46)
;
_computing_structure_refinement 'SHELXL-97 (Sheldrick, 1997)'
_computing_structure_solution 'SHELXS-97 (Sheldrick, 1990)'
_diffrn_ambient_temperature 100(2)
_diffrn_detector_area_resol_mean 10.3196
_diffrn_measured_fraction_theta_full 1.000
_diffrn_measured_fraction_theta_max 1.000
_diffrn_measurement_device_type 'SuperNova, Dual, Cu at zero, Atlas'
_diffrn_measurement_method '\w scans'
_diffrn_radiation_monochromator mirror
_diffrn_radiation_source 'SuperNova (Cu) X-ray Source'
_diffrn_radiation_type CuK\a
_diffrn_radiation_wavelength 1.54184
_diffrn_reflns_av_R_equivalents 0.0582
_diffrn_reflns_av_sigmaI/netI 0.0240
_diffrn_reflns_limit_h_max 18
_diffrn_reflns_limit_h_min -18
_diffrn_reflns_limit_k_max 9
_diffrn_reflns_limit_k_min -8
_diffrn_reflns_limit_l_max 22
_diffrn_reflns_limit_l_min -24
_diffrn_reflns_number 31155
_diffrn_reflns_theta_full 70.99
_diffrn_reflns_theta_max 70.99
_diffrn_reflns_theta_min 3.45
_exptl_absorpt_coefficient_mu 7.075
_exptl_absorpt_correction_T_max 0.744
_exptl_absorpt_correction_T_min 0.521
_exptl_absorpt_correction_type analytical
_exptl_absorpt_process_details
;
CrysAlisPro, Oxford Diffraction Ltd.,
Version 1.171.33.55 (release 05-01-2010 CrysAlis171 .NET)
(compiled Jan 5 2010,16:28:46)
Analytical numeric absorption correction using a multifaceted crystal
model based on expressions derived by R.C. Clark & J.S. Reid.
(Clark, R. C. & Reid, J. S. (1995). Acta Cryst. A51, 887-897)
;
_exptl_crystal_colour colourless
_exptl_crystal_density_diffrn 1.522
_exptl_crystal_density_method 'not measured'
_exptl_crystal_description block
_exptl_crystal_F_000 1104
_exptl_crystal_size_max 0.1983
_exptl_crystal_size_mid 0.0912
_exptl_crystal_size_min 0.0700
_refine_diff_density_max 1.171
_refine_diff_density_min -0.602
_refine_diff_density_rms 0.100
_refine_ls_extinction_method none
_refine_ls_goodness_of_fit_ref 1.085
_refine_ls_hydrogen_treatment constr
_refine_ls_matrix_type full
_refine_ls_number_parameters 310
_refine_ls_number_reflns 4589
_refine_ls_number_restraints 0
_refine_ls_restrained_S_all 1.085
_refine_ls_R_factor_all 0.0406
_refine_ls_R_factor_gt 0.0377
_refine_ls_shift/su_max 0.004
_refine_ls_shift/su_mean 0.000
_refine_ls_structure_factor_coef Fsqd
_refine_ls_weighting_details 'calc w=1/[\s^2^(Fo^2^)+(0.0723P)^2^+1.3852P] where P=(Fo^2^+2Fc^2^)/3'
_refine_ls_weighting_scheme calc
_refine_ls_wR_factor_gt 0.1022
_refine_ls_wR_factor_ref 0.1048
_reflns_number_gt 4225
_reflns_number_total 4589
_reflns_threshold_expression I>2\s(I)
_cod_data_source_file c0mt00034e.txt
_cod_data_source_block tac112(4d)
_cod_original_sg_symbol_H-M 'P 2/n'
_cod_database_code 1515704

loop_
_symmetry_equiv_pos_as_xyz
'x, y, z'
'-x+1/2, y, -z+1/2'
'-x, -y, -z'
'x-1/2, -y, z-1/2'

loop_
_atom_site_label
_atom_site_type_symbol
_atom_site_fract_x
_atom_site_fract_y
_atom_site_fract_z
_atom_site_U_iso_or_equiv
_atom_site_adp_type
_atom_site_occupancy
_atom_site_symmetry_multiplicity
_atom_site_calc_flag
_atom_site_refinement_flags
Ag Ag -0.023957(12) 0.30405(2) 0.507553(9) 0.02339(10) Uani 1 1 d .
C1 C 0.1314(2) 0.1893(4) 0.26706(15) 0.0278(6) Uani 1 1 d .
H1 H 0.1386 0.2974 0.2468 0.033 Uiso 1 1 calc R
C2 C 0.1371(2) 0.0422(4) 0.22897(14) 0.0306(6) Uani 1 1 d .
H2 H 0.1478 0.0495 0.1828 0.037 Uiso 1 1 calc R
C3 C 0.12709(19) -0.1163(4) 0.25876(14) 0.0257(6) Uani 1 1 d .
C7 C 0.1372(2) -0.2723(4) 0.22219(15) 0.0320(7) Uani 1 1 d .
N1 N 0.1462(2) -0.3986(4) 0.19515(13) 0.0402(7) Uani 1 1 d .
C4 C 0.1098(2) -0.1261(4) 0.32604(15) 0.0341(7) Uani 1 1 d .
H4 H 0.1021 -0.2341 0.3463 0.041 Uiso 1 1 calc R
C5 C 0.1037(2) 0.0213(4) 0.36342(14) 0.0324(6) Uani 1 1 d .
H5 H 0.0915 0.0141 0.4093 0.039 Uiso 1 1 calc R
C6 C 0.11528(19) 0.1807(3) 0.33434(14) 0.0220(6) Uani 1 1 d .
C8 C 0.11130(19) 0.3409(4) 0.37704(13) 0.0223(5) Uani 1 1 d .
H8A H 0.1415 0.4353 0.3561 0.027 Uiso 1 1 calc R
H8B H 0.0494 0.3744 0.3781 0.027 Uiso 1 1 calc R
N2 N 0.15250(16) 0.3131(3) 0.44628(12) 0.0187(5) Uani 1 1 d .
C9 C 0.10778(18) 0.2890(3) 0.50032(15) 0.0188(5) Uani 1 1 d .
C10 C 0.24197(19) 0.2976(3) 0.46424(14) 0.0198(6) Uani 1 1 d .
C11 C 0.31235(19) 0.3124(3) 0.42696(14) 0.0202(6) Uani 1 1 d .
H11 H 0.3039 0.3391 0.3799 0.024 Uiso 1 1 calc R
C12 C 0.39616(19) 0.2868(3) 0.46097(14) 0.0223(6) Uani 1 1 d .
C13 C 0.40760(17) 0.2457(4) 0.53131(13) 0.0215(5) Uani 1 1 d .
C14 C 0.33627(18) 0.2351(4) 0.56821(13) 0.0218(5) Uani 1 1 d .
H14 H 0.3438 0.2095 0.6154 0.026 Uiso 1 1 calc R
C15 C 0.25349(18) 0.2632(4) 0.53344(13) 0.0202(5) Uani 1 1 d .
N3 N 0.16985(15) 0.2585(3) 0.55366(11) 0.0209(4) Uani 1 1 d .
C16 C 0.4750(2) 0.3010(4) 0.42239(15) 0.0262(6) Uani 1 1 d .
H16A H 0.4565 0.3426 0.3763 0.039 Uiso 1 1 calc R
H16B H 0.5024 0.1887 0.4200 0.039 Uiso 1 1 calc R
H16C H 0.5173 0.3810 0.4459 0.039 Uiso 1 1 calc R
C17 C 0.4980(2) 0.2117(4) 0.56732(15) 0.0276(6) Uani 1 1 d .
H17A H 0.4933 0.1696 0.6134 0.041 Uiso 1 1 calc R
H17B H 0.5322 0.3175 0.5700 0.041 Uiso 1 1 calc R
H17C H 0.5273 0.1258 0.5420 0.041 Uiso 1 1 calc R
C18 C 0.1502(2) 0.2224(4) 0.62238(14) 0.0236(6) Uani 1 1 d .
H18A H 0.1981 0.1526 0.6461 0.028 Uiso 1 1 calc R
H18B H 0.0956 0.1547 0.6199 0.028 Uiso 1 1 calc R
C19 C 0.13948(17) 0.3827(4) 0.66359(13) 0.0210(5) Uani 1 1 d .
C20 C 0.15902(19) 0.5423(4) 0.63944(14) 0.0271(6) Uani 1 1 d .
H20 H 0.1800 0.5520 0.5964 0.033 Uiso 1 1 calc R
C21 C 0.1484(2) 0.6877(4) 0.67707(16) 0.0284(6) Uani 1 1 d .
H21 H 0.1624 0.7965 0.6601 0.034 Uiso 1 1 calc R
C22 C 0.1171(2) 0.6738(4) 0.73997(15) 0.0276(6) Uani 1 1 d .
C25 C 0.1070(2) 0.8286(4) 0.77817(16) 0.0339(7) Uani 1 1 d .
N4 N 0.0995(2) 0.9537(4) 0.80590(15) 0.0455(7) Uani 1 1 d .
C23 C 0.0966(2) 0.5146(4) 0.76463(15) 0.0357(7) Uani 1 1 d .
H23 H 0.0751 0.5052 0.8075 0.043 Uiso 1 1 calc R
C24 C 0.1076(2) 0.3698(4) 0.72661(14) 0.0307(6) Uani 1 1 d .
H24 H 0.0934 0.2611 0.7434 0.037 Uiso 1 1 calc R
O1 O -0.15346(14) 0.3201(3) 0.53261(11) 0.0258(5) Uani 1 1 d .
O2 O -0.16890(15) 0.1102(3) 0.45689(11) 0.0330(5) Uani 1 1 d .
C26 C -0.1986(2) 0.2067(4) 0.49813(16) 0.0269(6) Uani 1 1 d .
C27 C -0.2930(2) 0.1941(5) 0.5112(2) 0.0438(9) Uani 1 1 d .
H27A H -0.3236 0.1113 0.4798 0.066 Uiso 1 1 calc R
H27B H -0.3211 0.3060 0.5041 0.066 Uiso 1 1 calc R
H27C H -0.2958 0.1569 0.5581 0.066 Uiso 1 1 calc R

loop_
_atom_site_aniso_label
_atom_site_aniso_U_11
_atom_site_aniso_U_22
_atom_site_aniso_U_33
_atom_site_aniso_U_23
_atom_site_aniso_U_13
_atom_site_aniso_U_12
Ag 0.02286(15) 0.02106(16) 0.02750(14) 0.00047(6) 0.00813(9) 0.00061(6)
C1 0.0416(17) 0.0191(16) 0.0223(14) 0.0028(10) 0.0015(12) -0.0012(11)
C2 0.0452(16) 0.0250(16) 0.0215(13) -0.0006(11) 0.0039(11) 0.0009(13)
C3 0.0324(14) 0.0217(15) 0.0222(12) -0.0028(10) -0.0009(10) 0.0008(11)
C7 0.0465(18) 0.0247(16) 0.0230(13) 0.0009(12) -0.0028(12) 0.0004(14)
N1 0.0652(19) 0.0254(14) 0.0288(13) -0.0041(11) 0.0007(12) 0.0045(13)
C4 0.057(2) 0.0178(16) 0.0274(14) 0.0015(11) 0.0052(13) -0.0047(14)
C5 0.0519(18) 0.0239(16) 0.0228(13) 0.0014(11) 0.0099(12) -0.0023(14)
C6 0.0243(14) 0.0192(14) 0.0217(13) -0.0012(9) 0.0000(10) -0.0003(10)
C8 0.0274(13) 0.0188(13) 0.0201(12) -0.0002(10) 0.0008(10) 0.0016(11)
N2 0.0214(11) 0.0149(12) 0.0198(11) -0.0003(7) 0.0028(9) 0.0013(8)
C9 0.0147(13) 0.0165(13) 0.0264(13) -0.0003(9) 0.0079(10) -0.0007(9)
C10 0.0241(14) 0.0154(14) 0.0200(13) -0.0018(8) 0.0031(10) 0.0011(9)
C11 0.0258(14) 0.0166(14) 0.0186(12) -0.0002(8) 0.0047(10) 0.0008(9)
C12 0.0267(14) 0.0187(14) 0.0226(13) 0.0004(9) 0.0069(11) -0.0017(10)
C13 0.0247(13) 0.0172(13) 0.0225(12) -0.0009(10) 0.0017(10) -0.0034(11)
C14 0.0283(14) 0.0175(13) 0.0201(12) 0.0001(10) 0.0043(10) -0.0012(11)
C15 0.0275(13) 0.0139(13) 0.0203(12) -0.0016(10) 0.0074(10) 0.0005(11)
N3 0.0235(11) 0.0204(12) 0.0201(10) 0.0005(9) 0.0075(8) 0.0005(10)
C16 0.0262(15) 0.0275(17) 0.0259(14) 0.0030(10) 0.0073(11) 0.0001(10)
C17 0.0273(15) 0.0275(16) 0.0282(14) 0.0046(11) 0.0040(11) -0.0007(11)
C18 0.0306(15) 0.0196(14) 0.0222(13) 0.0028(10) 0.0096(11) 0.0014(11)
C19 0.0218(12) 0.0211(14) 0.0206(12) -0.0010(10) 0.0051(9) 0.0003(10)
C20 0.0346(14) 0.0235(15) 0.0254(13) -0.0006(11) 0.0125(11) -0.0016(11)
C21 0.0362(16) 0.0226(16) 0.0272(14) 0.0001(10) 0.0077(12) -0.0021(11)
C22 0.0322(16) 0.0277(16) 0.0228(13) -0.0057(11) 0.0028(11) -0.0012(12)
C25 0.0462(19) 0.0299(18) 0.0264(14) -0.0034(12) 0.0082(13) -0.0038(14)
N4 0.069(2) 0.0320(16) 0.0381(14) -0.0130(12) 0.0158(13) -0.0057(14)
C23 0.0550(19) 0.0312(18) 0.0235(13) -0.0009(12) 0.0151(12) 0.0002(15)
C24 0.0458(17) 0.0230(16) 0.0250(13) 0.0021(11) 0.0112(12) -0.0026(13)
O1 0.0200(10) 0.0247(11) 0.0340(11) -0.0021(8) 0.0090(8) 0.0006(7)
O2 0.0407(12) 0.0258(12) 0.0355(11) -0.0035(8) 0.0162(9) -0.0027(9)
C26 0.0306(16) 0.0209(15) 0.0304(15) 0.0040(10) 0.0086(12) 0.0001(11)
C27 0.0323(18) 0.035(2) 0.066(3) -0.0126(15) 0.0132(17) -0.0057(13)

loop_
_atom_type_symbol
_atom_type_description
_atom_type_scat_dispersion_real
_atom_type_scat_dispersion_imag
_atom_type_scat_source
C C 0.0181 0.0091 'International Tables Vol C Tables 4.2.6.8 and 6.1.1.4'
H H 0.0000 0.0000 'International Tables Vol C Tables 4.2.6.8 and 6.1.1.4'
N N 0.0311 0.0180 'International Tables Vol C Tables 4.2.6.8 and 6.1.1.4'
O O 0.0492 0.0322 'International Tables Vol C Tables 4.2.6.8 and 6.1.1.4'
Ag Ag 0.1306 4.2820 'International Tables Vol C Tables 4.2.6.8 and 6.1.1.4'

loop_
_geom_angle_atom_site_label_1
_geom_angle_atom_site_label_2
_geom_angle_atom_site_label_3
_geom_angle
C9 Ag O1 170.49(10)
C6 C1 C2 120.8(3)
C6 C1 H1 119.6
C2 C1 H1 119.6
C1 C2 C3 119.6(3)
C1 C2 H2 120.2
C3 C2 H2 120.2
C4 C3 C2 119.9(3)
C4 C3 C7 118.6(3)
C2 C3 C7 121.4(3)
N1 C7 C3 177.8(3)
C5 C4 C3 120.0(3)
C5 C4 H4 120.0
C3 C4 H4 120.0
C4 C5 C6 120.5(3)
C4 C5 H5 119.8
C6 C5 H5 119.8
C1 C6 C5 119.1(2)
C1 C6 C8 121.2(2)
C5 C6 C8 119.6(2)
N2 C8 C6 111.0(2)
N2 C8 H8A 109.4
C6 C8 H8A 109.4
N2 C8 H8B 109.4
C6 C8 H8B 109.4
H8A C8 H8B 108.0
C9 N2 C10 111.6(2)
C9 N2 C8 124.1(2)
C10 N2 C8 124.2(2)
N2 C9 N3 105.3(2)
N2 C9 Ag 130.3(2)
N3 C9 Ag 124.4(2)
N2 C10 C11 132.1(3)
N2 C10 C15 106.1(2)
C11 C10 C15 121.7(3)
C10 C11 C12 117.8(3)
C10 C11 H11 121.1
C12 C11 H11 121.1
C11 C12 C13 120.4(2)
C11 C12 C16 119.7(3)
C13 C12 C16 119.9(3)
C14 C13 C12 121.0(2)
C14 C13 C17 118.8(2)
C12 C13 C17 120.2(2)
C13 C14 C15 117.6(2)
C13 C14 H14 121.2
C15 C14 H14 121.2
C10 C15 C14 121.5(2)
C10 C15 N3 106.0(2)
C14 C15 N3 132.5(2)
C9 N3 C15 111.1(2)
C9 N3 C18 123.8(2)
C15 N3 C18 125.1(2)
C12 C16 H16A 109.5
C12 C16 H16B 109.5
H16A C16 H16B 109.5
C12 C16 H16C 109.5
H16A C16 H16C 109.5
H16B C16 H16C 109.5
C13 C17 H17A 109.5
C13 C17 H17B 109.5
H17A C17 H17B 109.5
C13 C17 H17C 109.5
H17A C17 H17C 109.5
H17B C17 H17C 109.5
N3 C18 C19 112.9(2)
N3 C18 H18A 109.0
C19 C18 H18A 109.0
N3 C18 H18B 109.0
C19 C18 H18B 109.0
H18A C18 H18B 107.8
C20 C19 C24 119.2(3)
C20 C19 C18 121.3(2)
C24 C19 C18 119.5(3)
C21 C20 C19 121.0(2)
C21 C20 H20 119.5
C19 C20 H20 119.5
C20 C21 C22 119.6(3)
C20 C21 H21 120.2
C22 C21 H21 120.2
C23 C22 C21 120.1(3)
C23 C22 C25 121.7(3)
C21 C22 C25 118.2(3)
N4 C25 C22 177.2(4)
C24 C23 C22 119.9(3)
C24 C23 H23 120.1
C22 C23 H23 120.1
C23 C24 C19 120.3(3)
C23 C24 H24 119.8
C19 C24 H24 119.8
C26 O1 Ag 107.55(19)
O2 C26 O1 123.9(3)
O2 C26 C27 120.7(3)
O1 C26 C27 115.4(3)
C26 C27 H27A 109.5
C26 C27 H27B 109.5
H27A C27 H27B 109.5
C26 C27 H27C 109.5
H27A C27 H27C 109.5
H27B C27 H27C 109.5

loop_
_geom_bond_atom_site_label_1
_geom_bond_atom_site_label_2
_geom_bond_distance
Ag C9 2.052(3)
Ag O1 2.113(2)
C1 C6 1.385(4)
C1 C2 1.387(4)
C1 H1 0.9500
C2 C3 1.392(4)
C2 H2 0.9500
C3 C4 1.391(4)
C3 C7 1.440(4)
C7 N1 1.142(4)
C4 C5 1.381(4)
C4 H4 0.9500
C5 C6 1.396(4)
C5 H5 0.9500
C6 C8 1.520(4)
C8 N2 1.457(3)
C8 H8A 0.9900
C8 H8B 0.9900
N2 C9 1.352(4)
N2 C10 1.385(4)
C9 N3 1.359(4)
C10 C11 1.386(4)
C10 C15 1.387(4)
C11 C12 1.397(4)
C11 H11 0.9500
C12 C13 1.420(4)
C12 C16 1.513(4)
C13 C14 1.391(4)
C13 C17 1.510(4)
C14 C15 1.392(4)
C14 H14 0.9500
C15 N3 1.393(4)
N3 C18 1.456(3)
C16 H16A 0.9800
C16 H16B 0.9800
C16 H16C 0.9800
C17 H17A 0.9800
C17 H17B 0.9800
C17 H17C 0.9800
C18 C19 1.518(4)
C18 H18A 0.9900
C18 H18B 0.9900
C19 C20 1.385(4)
C19 C24 1.398(4)
C20 C21 1.382(4)
C20 H20 0.9500
C21 C22 1.392(4)
C21 H21 0.9500
C22 C23 1.390(5)
C22 C25 1.448(4)
C25 N4 1.137(4)
C23 C24 1.383(4)
C23 H23 0.9500
C24 H24 0.9500
O1 C26 1.276(4)
O2 C26 1.239(4)
C26 C27 1.508(5)
C27 H27A 0.9800
C27 H27B 0.9800
C27 H27C 0.9800

loop_
_geom_torsion_atom_site_label_1
_geom_torsion_atom_site_label_2
_geom_torsion_atom_site_label_3
_geom_torsion_atom_site_label_4
_geom_torsion
C6 C1 C2 C3 -0.4(5)
C1 C2 C3 C4 1.2(5)
C1 C2 C3 C7 -176.6(3)
C2 C3 C4 C5 -0.9(5)
C7 C3 C4 C5 177.0(3)
C3 C4 C5 C6 -0.4(5)
C2 C1 C6 C5 -0.8(5)
C2 C1 C6 C8 178.4(3)
C4 C5 C6 C1 1.2(5)
C4 C5 C6 C8 -178.0(3)
C1 C6 C8 N2 -140.9(3)
C5 C6 C8 N2 38.3(4)
C6 C8 N2 C9 -103.6(3)
C6 C8 N2 C10 72.3(3)
C10 N2 C9 N3 0.3(3)
C8 N2 C9 N3 176.6(2)
C10 N2 C9 Ag 177.39(18)
C8 N2 C9 Ag -6.3(4)
C9 N2 C10 C11 -179.6(3)
C8 N2 C10 C11 4.1(4)
C9 N2 C10 C15 -0.5(3)
C8 N2 C10 C15 -176.8(2)
N2 C10 C11 C12 -179.2(3)
C15 C10 C11 C12 1.8(4)
C10 C11 C12 C13 0.5(4)
C10 C11 C12 C16 179.8(2)
C11 C12 C13 C14 -1.9(4)
C16 C12 C13 C14 178.7(3)
C11 C12 C13 C17 177.7(3)
C16 C12 C13 C17 -1.6(4)
C12 C13 C14 C15 1.1(4)
C17 C13 C14 C15 -178.6(3)
N2 C10 C15 C14 178.1(3)
C11 C10 C15 C14 -2.6(4)
N2 C10 C15 N3 0.4(3)
C11 C10 C15 N3 179.7(2)
C13 C14 C15 C10 1.1(4)
C13 C14 C15 N3 178.1(3)
N2 C9 N3 C15 0.0(3)
Ag C9 N3 C15 -177.32(19)
N2 C9 N3 C18 -178.9(2)
Ag C9 N3 C18 3.8(4)
C10 C15 N3 C9 -0.3(3)
C14 C15 N3 C9 -177.6(3)
C10 C15 N3 C18 178.6(3)
C14 C15 N3 C18 1.3(5)
C9 N3 C18 C19 -85.8(3)
C15 N3 C18 C19 95.4(3)
N3 C18 C19 C20 -8.4(4)
N3 C18 C19 C24 170.4(3)
C24 C19 C20 C21 0.8(4)
C18 C19 C20 C21 179.5(3)
C19 C20 C21 C22 -0.4(5)
C20 C21 C22 C23 -0.1(5)
C20 C21 C22 C25 179.9(3)
C21 C22 C23 C24 0.2(5)
C25 C22 C23 C24 -179.7(3)
C22 C23 C24 C19 0.2(5)
C20 C19 C24 C23 -0.7(5)
C18 C19 C24 C23 -179.4(3)
Ag O1 C26 O2 -1.4(4)
Ag O1 C26 C27 177.9(2)
